data_7007762
loop_
_publ_author_name
'Franken, Andreas'
'Jel\'inek, Tom\'as'
'Taylor, Richard G.'
'Ormsby, Daniel L.'
'Kilner, Colin A.'
'Clegg, William'
'Kennedy, John D.'

_publ_section_title
;
 Polyhedral monocarbaborane chemistry. Some C-phenylated seven, eight,
 nine, ten, eleven and twelve-vertex species.
;
_journal_issue 48
_journal_name_full 'Dalton transactions (Cambridge, England : 2003)'
_journal_page_first 5753
_journal_page_last 5769
_journal_paper_doi 10.1039/b609908d
_journal_year 2006
_chemical_formula_sum 'C15 H36.65 B10.35 N'
_chemical_formula_weight 342.99
_chemical_name_systematic
;
?
;
_space_group_IT_number 14
_symmetry_cell_setting monoclinic
_symmetry_space_group_name_Hall '-P 2ybc'
_symmetry_space_group_name_H-M 'P 1 21/c 1'
_atom_sites_solution_hydrogens geom
_atom_sites_solution_primary direct
_atom_sites_solution_secondary difmap
_audit_creation_method SHELXL-97
_cell_angle_alpha 90.00
_cell_angle_beta 100.3030(10)
_cell_angle_gamma 90.00
_cell_formula_units_Z 4
_cell_length_a 12.9967(5)
_cell_length_b 10.1842(3)
_cell_length_c 17.1010(8)
_cell_measurement_temperature 150(2)
_cell_volume 2227.01(15)
_computing_cell_refinement 'DENZO-SMN (Otwinowski & Minor, 1996)'
_computing_data_collection 'COLLECT (Nonius, 1999)'
_computing_data_reduction 'DENZO-SMN (Otwinowski & Minor, 1996)'
_computing_molecular_graphics
;
ORTEP3 for Windows (Farrugia, 1997)
XSeed (Barbour, 2001)
;
_computing_publication_material 'WC (Thornton-Pett, 2000)'
_computing_structure_refinement 'SHELXL-97 (Sheldrick, 1997)'
_computing_structure_solution 'SHELXS-97 (Sheldrick, 1990)'
_diffrn_ambient_temperature 150(2)
_diffrn_detector_area_resol_mean 9.091
_diffrn_measured_fraction_theta_full 0.993
_diffrn_measured_fraction_theta_max 0.993
_diffrn_measurement_device_type 'Nonius KappaCCD area detector diffractometer'
_diffrn_measurement_method
;
Detector set at 30mm from sample with different 2theta offsets
1 degree phi exposures for chi=0 degree settings
1 degree omega exposures for chi=90 degree settings
;
_diffrn_radiation_monochromator graphite
_diffrn_radiation_source 'fine-focus sealed tube'
_diffrn_radiation_type MoK\a
_diffrn_radiation_wavelength 0.71073
_diffrn_reflns_av_R_equivalents 0.0875
_diffrn_reflns_av_sigmaI/netI 0.0729
_diffrn_reflns_limit_h_max 15
_diffrn_reflns_limit_h_min -16
_diffrn_reflns_limit_k_max 12
_diffrn_reflns_limit_k_min -11
_diffrn_reflns_limit_l_max 21
_diffrn_reflns_limit_l_min -20
_diffrn_reflns_number 15138
_diffrn_reflns_theta_full 26.00
_diffrn_reflns_theta_max 26.00
_diffrn_reflns_theta_min 2.65
_exptl_absorpt_coefficient_mu 0.051
_exptl_absorpt_correction_T_max 0.9970
_exptl_absorpt_correction_T_min 0.9677
_exptl_absorpt_process_details
;
Using multiple and symmetry-related data measurements via the program SORTAV
See R.H. Blessing, Acta Cryst (1995), A51, 33-38
;
_exptl_crystal_colour colourless
_exptl_crystal_density_diffrn 1.023
_exptl_crystal_density_method 'not measured'
_exptl_crystal_description needle
_exptl_crystal_F_000 742
_exptl_crystal_size_max 0.65
_exptl_crystal_size_mid 0.15
_exptl_crystal_size_min 0.06
_refine_diff_density_max 0.418
_refine_diff_density_min -0.361
_refine_diff_density_rms 0.063
_refine_ls_extinction_coef 0.020(5)
_refine_ls_extinction_expression Fc^*^=kFc[1+0.001xFc^2^\l^3^/sin(2\q)]^-1/4^
_refine_ls_extinction_method SHELXL
_refine_ls_goodness_of_fit_ref 1.023
_refine_ls_hydrogen_treatment mixed
_refine_ls_matrix_type full
_refine_ls_number_parameters 301
_refine_ls_number_reflns 4350
_refine_ls_number_restraints 0
_refine_ls_restrained_S_all 1.023
_refine_ls_R_factor_all 0.0937
_refine_ls_R_factor_gt 0.0628
_refine_ls_shift/su_max 0.000
_refine_ls_shift/su_mean 0.000
_refine_ls_structure_factor_coef Fsqd
_refine_ls_weighting_details 'calc w=1/[\s^2^(Fo^2^)+(0.0708P)^2^+1.0844P] where P=(Fo^2^+2Fc^2^)/3'
_refine_ls_weighting_scheme calc
_refine_ls_wR_factor_gt 0.1546
_refine_ls_wR_factor_ref 0.1772
_reflns_number_gt 3127
_reflns_number_total 4350
_reflns_threshold_expression >2sigma(I)
_cod_data_source_file b609908d.txt
_cod_data_source_block afx65e
_cod_original_sg_symbol_H-M P21/c
_cod_database_code 7007762

loop_
_symmetry_equiv_pos_as_xyz
'x, y, z'
'-x, y+1/2, -z+1/2'
'-x, -y, -z'
'x, -y-1/2, z-1/2'

loop_
_atom_site_label
_atom_site_type_symbol
_atom_site_fract_x
_atom_site_fract_y
_atom_site_fract_z
_atom_site_U_iso_or_equiv
_atom_site_adp_type
_atom_site_occupancy
_atom_site_symmetry_multiplicity
_atom_site_calc_flag
_atom_site_refinement_flags
_atom_site_disorder_assembly
_atom_site_disorder_group
N1 N 0.75275(12) 0.75083(15) 0.03193(9) 0.0325(4) Uani 1 1 d . . .
C11 C 0.69000(18) 0.6735(2) -0.03629(12) 0.0413(5) Uani 1 1 d . . .
H11A H 0.6466 0.7360 -0.0724 0.050 Uiso 1 1 calc R . .
H11B H 0.7395 0.6321 -0.0666 0.050 Uiso 1 1 calc R . .
C12 C 0.6194(2) 0.5678(3) -0.01378(17) 0.0658(8) Uani 1 1 d . . .
H12A H 0.6609 0.5052 0.0224 0.099 Uiso 1 1 calc R . .
H12B H 0.5852 0.5217 -0.0618 0.099 Uiso 1 1 calc R . .
H12C H 0.5661 0.6077 0.0126 0.099 Uiso 1 1 calc R . .
C21 C 0.68129(16) 0.8109(2) 0.08337(11) 0.0354(5) Uani 1 1 d . . .
H21A H 0.6482 0.7388 0.1089 0.043 Uiso 1 1 calc R . .
H21B H 0.7246 0.8622 0.1262 0.043 Uiso 1 1 calc R . .
C22 C 0.59601(18) 0.8991(2) 0.04056(14) 0.0480(6) Uani 1 1 d . . .
H22A H 0.6275 0.9719 0.0157 0.072 Uiso 1 1 calc R . .
H22B H 0.5549 0.9340 0.0787 0.072 Uiso 1 1 calc R . .
H22C H 0.5503 0.8486 -0.0005 0.072 Uiso 1 1 calc R . .
C31 C 0.80930(16) 0.8556(2) -0.00617(12) 0.0372(5) Uani 1 1 d . . .
H31A H 0.7567 0.9108 -0.0403 0.045 Uiso 1 1 calc R . .
H31B H 0.8522 0.8125 -0.0411 0.045 Uiso 1 1 calc R . .
C32 C 0.8794(2) 0.9440(3) 0.05123(16) 0.0612(7) Uani 1 1 d . . .
H32A H 0.8385 0.9852 0.0874 0.092 Uiso 1 1 calc R . .
H32B H 0.9091 1.0122 0.0215 0.092 Uiso 1 1 calc R . .
H32C H 0.9360 0.8920 0.0820 0.092 Uiso 1 1 calc R . .
C41 C 0.82737(19) 0.6618(2) 0.08609(13) 0.0494(6) Uani 1 1 d . . .
H41A H 0.8637 0.7145 0.1314 0.059 Uiso 1 1 calc R . .
H41B H 0.7860 0.5937 0.1078 0.059 Uiso 1 1 calc R . .
C42 C 0.9090(2) 0.5942(3) 0.04719(17) 0.0683(8) Uani 1 1 d . . .
H42A H 0.8742 0.5398 0.0030 0.102 Uiso 1 1 calc R . .
H42B H 0.9531 0.5386 0.0863 0.102 Uiso 1 1 calc R . .
H42C H 0.9524 0.6604 0.0271 0.102 Uiso 1 1 calc R . .
B1 B 0.7556(2) 0.1542(2) 0.23130(15) 0.0421(6) Uani 1 1 d . . .
H1 H 0.7972(18) 0.073(2) 0.2097(14) 0.050(6) Uiso 1 1 d . . .
B2 B 0.81617(19) 0.2745(2) 0.29813(14) 0.0363(5) Uani 1 1 d . . .
H2 H 0.9017(18) 0.280(2) 0.3236(13) 0.047(6) Uiso 1 1 d . . .
B3 B 0.7677(2) 0.3171(2) 0.19892(14) 0.0387(6) Uani 1 1 d . . .
H3 H 0.8204(16) 0.356(2) 0.1592(12) 0.038(5) Uiso 1 1 d . . .
B4 B 0.6503(3) 0.2313(3) 0.16624(19) 0.0582(8) Uani 1 1 d . . .
H4 H 0.624(2) 0.199(3) 0.1021(18) 0.080(9) Uiso 1 1 d . . .
B5 B 0.6277(2) 0.1318(3) 0.2476(2) 0.0554(7) Uani 1 1 d . . .
H5 H 0.588(2) 0.033(3) 0.2407(16) 0.067(8) Uiso 1 1 d . . .
B6 B 0.7295(2) 0.1596(2) 0.33001(16) 0.0452(6) Uani 1 1 d . . .
H6 H 0.7597(19) 0.082(2) 0.3726(15) 0.056(7) Uiso 1 1 d . . .
C7 C 0.74624(14) 0.41304(17) 0.27523(11) 0.0304(4) Uani 1 1 d . . .
C71 C 0.79808(14) 0.54577(17) 0.28524(10) 0.0282(4) Uani 1 1 d . . .
C72 C 0.90602(15) 0.56174(19) 0.29779(12) 0.0362(5) Uani 1 1 d . . .
H72 H 0.9497 0.4865 0.3005 0.043 Uiso 1 1 calc R . .
C73 C 0.95112(18) 0.6858(2) 0.30642(13) 0.0434(5) Uani 1 1 d . . .
H73 H 1.0251 0.6944 0.3157 0.052 Uiso 1 1 calc R . .
C74 C 0.88912(19) 0.7966(2) 0.30164(12) 0.0427(5) Uani 1 1 d . . .
H74 H 0.9200 0.8814 0.3074 0.051 Uiso 1 1 calc R . .
C75 C 0.78132(18) 0.78272(19) 0.28828(11) 0.0369(5) Uani 1 1 d . . .
H75 H 0.7380 0.8584 0.2844 0.044 Uiso 1 1 calc R . .
C76 C 0.73655(15) 0.65874(17) 0.28052(10) 0.0310(4) Uani 1 1 d . . .
H76 H 0.6626 0.6506 0.2718 0.037 Uiso 1 1 calc R . .
B8 B 0.6460(2) 0.3965(2) 0.19886(16) 0.0450(6) Uani 1 1 d . . .
H8 H 0.6248(17) 0.482(2) 0.1587(14) 0.047(6) Uiso 1 1 d . . .
H89 H 0.568(2) 0.388(3) 0.2321(18) 0.030(7) Uiso 0.65 1 d P . .
B9 B 0.5529(3) 0.2741(3) 0.2205(3) 0.0749(11) Uani 1 1 d . . .
H9 H 0.469(3) 0.274(3) 0.188(2) 0.111(11) Uiso 1 1 d . . .
B10 B 0.6013(3) 0.2282(3) 0.3258(2) 0.0633(9) Uani 1 1 d . . .
H10 H 0.548(2) 0.193(3) 0.3667(16) 0.067(8) Uiso 1 1 d . . .
H101 H 0.603(3) 0.338(4) 0.337(2) 0.054(11) Uiso 0.65 1 d P . .
B11 B 0.7188(3) 0.3306(3) 0.35239(18) 0.0565(8) Uani 1 1 d . . .
H11 H 0.751(2) 0.372(2) 0.4190(16) 0.065(7) Uiso 1 1 d . . .
B12 B 0.6344(7) 0.4015(8) 0.3141(6) 0.058(2) Uani 0.35 1 d P . .
H12 H 0.588(4) 0.500(5) 0.340(3) 0.025(13) Uiso 0.35 1 d P . .

loop_
_atom_site_aniso_label
_atom_site_aniso_U_11
_atom_site_aniso_U_22
_atom_site_aniso_U_33
_atom_site_aniso_U_23
_atom_site_aniso_U_13
_atom_site_aniso_U_12
N1 0.0378(9) 0.0341(9) 0.0247(8) 0.0016(6) 0.0033(7) 0.0025(7)
C11 0.0535(13) 0.0400(12) 0.0315(11) -0.0096(8) 0.0103(9) -0.0098(9)
C12 0.088(2) 0.0513(15) 0.0656(17) -0.0183(12) 0.0346(15) -0.0292(14)
C21 0.0394(11) 0.0384(11) 0.0284(10) -0.0021(8) 0.0060(8) 0.0030(8)
C22 0.0455(13) 0.0470(13) 0.0497(13) -0.0015(10) 0.0030(10) 0.0110(10)
C31 0.0394(11) 0.0401(11) 0.0318(10) -0.0010(8) 0.0058(9) -0.0087(9)
C32 0.0563(16) 0.0718(17) 0.0551(15) -0.0179(13) 0.0091(12) -0.0266(13)
C41 0.0539(14) 0.0547(14) 0.0396(12) 0.0137(10) 0.0081(10) 0.0212(11)
C42 0.0661(18) 0.0756(19) 0.0651(17) 0.0095(14) 0.0170(14) 0.0353(14)
B1 0.0558(16) 0.0269(12) 0.0451(14) -0.0011(10) 0.0130(12) -0.0017(10)
B2 0.0391(13) 0.0276(11) 0.0410(13) 0.0029(9) 0.0039(10) 0.0048(9)
B3 0.0511(15) 0.0294(12) 0.0350(12) 0.0000(9) 0.0059(11) -0.0044(10)
B4 0.0671(19) 0.0388(15) 0.0590(18) 0.0014(12) -0.0152(15) -0.0165(13)
B5 0.0529(17) 0.0336(14) 0.080(2) 0.0029(13) 0.0115(15) -0.0094(11)
B6 0.0653(17) 0.0284(12) 0.0443(14) 0.0033(10) 0.0161(12) -0.0021(11)
C7 0.0311(10) 0.0240(9) 0.0358(10) 0.0037(7) 0.0054(8) 0.0032(7)
C71 0.0343(10) 0.0272(9) 0.0230(9) 0.0035(7) 0.0044(7) 0.0012(7)
C72 0.0344(11) 0.0342(11) 0.0393(11) 0.0040(8) 0.0049(9) -0.0008(8)
C73 0.0419(12) 0.0436(12) 0.0423(12) 0.0015(9) 0.0015(10) -0.0114(9)
C74 0.0638(15) 0.0315(11) 0.0322(11) -0.0007(8) 0.0066(10) -0.0123(10)
C75 0.0586(14) 0.0270(10) 0.0249(10) 0.0000(7) 0.0066(9) 0.0026(9)
C76 0.0392(11) 0.0286(9) 0.0249(9) 0.0016(7) 0.0052(8) 0.0044(8)
B8 0.0402(14) 0.0371(13) 0.0523(15) 0.0097(11) -0.0064(12) -0.0047(10)
B9 0.0432(17) 0.0506(18) 0.128(3) 0.0300(19) 0.0084(18) -0.0102(13)
B10 0.070(2) 0.0375(15) 0.094(2) 0.0164(15) 0.0472(19) 0.0031(13)
B11 0.084(2) 0.0384(14) 0.0520(17) 0.0002(12) 0.0264(15) -0.0036(14)
B12 0.056(5) 0.038(4) 0.085(6) 0.010(4) 0.024(5) 0.008(4)

loop_
_atom_type_symbol
_atom_type_description
_atom_type_scat_dispersion_real
_atom_type_scat_dispersion_imag
_atom_type_scat_source
C C 0.0033 0.0016 'International Tables Vol C Tables 4.2.6.8 and 6.1.1.4'
H H 0.0000 0.0000 'International Tables Vol C Tables 4.2.6.8 and 6.1.1.4'
B B 0.0013 0.0007 'International Tables Vol C Tables 4.2.6.8 and 6.1.1.4'
N N 0.0061 0.0033 'International Tables Vol C Tables 4.2.6.8 and 6.1.1.4'

loop_
_geom_angle_atom_site_label_1
_geom_angle_atom_site_label_2
_geom_angle_atom_site_label_3
_geom_angle
_geom_angle_site_symmetry_1
_geom_angle_site_symmetry_3
_geom_angle_publ_flag
C31 N1 C41 112.29(16) . . ?
C31 N1 C21 111.17(15) . . ?
C41 N1 C21 106.13(14) . . ?
C31 N1 C11 105.76(14) . . ?
C41 N1 C11 110.84(17) . . ?
C21 N1 C11 110.74(15) . . ?
C12 C11 N1 116.22(18) . . ?
C12 C11 H11A 108.2 . . ?
N1 C11 H11A 108.2 . . ?
C12 C11 H11B 108.2 . . ?
N1 C11 H11B 108.2 . . ?
H11A C11 H11B 107.4 . . ?
C11 C12 H12A 109.5 . . ?
C11 C12 H12B 109.5 . . ?
H12A C12 H12B 109.5 . . ?
C11 C12 H12C 109.5 . . ?
H12A C12 H12C 109.5 . . ?
H12B C12 H12C 109.5 . . ?
C22 C21 N1 115.52(16) . . ?
C22 C21 H21A 108.4 . . ?
N1 C21 H21A 108.4 . . ?
C22 C21 H21B 108.4 . . ?
N1 C21 H21B 108.4 . . ?
H21A C21 H21B 107.5 . . ?
C21 C22 H22A 109.5 . . ?
C21 C22 H22B 109.5 . . ?
H22A C22 H22B 109.5 . . ?
C21 C22 H22C 109.5 . . ?
H22A C22 H22C 109.5 . . ?
H22B C22 H22C 109.5 . . ?
N1 C31 C32 115.13(18) . . ?
N1 C31 H31A 108.5 . . ?
C32 C31 H31A 108.5 . . ?
N1 C31 H31B 108.5 . . ?
C32 C31 H31B 108.5 . . ?
H31A C31 H31B 107.5 . . ?
C31 C32 H32A 109.5 . . ?
C31 C32 H32B 109.5 . . ?
H32A C32 H32B 109.5 . . ?
C31 C32 H32C 109.5 . . ?
H32A C32 H32C 109.5 . . ?
H32B C32 H32C 109.5 . . ?
C42 C41 N1 115.16(19) . . ?
C42 C41 H41A 108.5 . . ?
N1 C41 H41A 108.5 . . ?
C42 C41 H41B 108.5 . . ?
N1 C41 H41B 108.5 . . ?
H41A C41 H41B 107.5 . . ?
C41 C42 H42A 109.5 . . ?
C41 C42 H42B 109.5 . . ?
H42A C42 H42B 109.5 . . ?
C41 C42 H42C 109.5 . . ?
H42A C42 H42C 109.5 . . ?
H42B C42 H42C 109.5 . . ?
B5 B1 B2 108.31(18) . . ?
B5 B1 B3 108.26(18) . . ?
B2 B1 B3 59.68(13) . . ?
B5 B1 B6 60.37(17) . . ?
B2 B1 B6 60.16(14) . . ?
B3 B1 B6 108.13(17) . . ?
B5 B1 B4 60.78(17) . . ?
B2 B1 B4 107.60(17) . . ?
B3 B1 B4 59.49(14) . . ?
B6 B1 B4 108.8(2) . . ?
B5 B1 H1 119.9(12) . . ?
B2 B1 H1 123.9(12) . . ?
B3 B1 H1 122.2(12) . . ?
B6 B1 H1 122.2(12) . . ?
B4 B1 H1 119.7(12) . . ?
C7 B2 B3 58.91(13) . . ?
C7 B2 B1 105.75(17) . . ?
B3 B2 B1 60.24(14) . . ?
C7 B2 B6 106.12(17) . . ?
B3 B2 B6 108.79(18) . . ?
B1 B2 B6 60.44(14) . . ?
C7 B2 B11 56.77(13) . . ?
B3 B2 B11 104.93(18) . . ?
B1 B2 B11 106.42(19) . . ?
B6 B2 B11 60.38(15) . . ?
C7 B2 H2 120.4(11) . . ?
B3 B2 H2 121.6(11) . . ?
B1 B2 H2 125.6(11) . . ?
B6 B2 H2 123.5(11) . . ?
B11 B2 H2 121.8(12) . . ?
C7 B3 B2 58.52(12) . . ?
C7 B3 B4 106.13(19) . . ?
B2 B3 B4 108.96(18) . . ?
C7 B3 B1 105.34(16) . . ?
B2 B3 B1 60.09(14) . . ?
B4 B3 B1 60.79(15) . . ?
C7 B3 B8 57.85(13) . . ?
B2 B3 B8 106.17(17) . . ?
B4 B3 B8 60.29(16) . . ?
B1 B3 B8 107.36(18) . . ?
C7 B3 H3 117.9(11) . . ?
B2 B3 H3 121.4(11) . . ?
B4 B3 H3 124.9(11) . . ?
B1 B3 H3 128.4(11) . . ?
B8 B3 H3 118.7(11) . . ?
B9 B4 B3 112.1(2) . . ?
B9 B4 B8 62.11(18) . . ?
B3 B4 B8 60.30(14) . . ?
B9 B4 B1 109.0(2) . . ?
B3 B4 B1 59.72(15) . . ?
B8 B4 B1 106.54(18) . . ?
B9 B4 B5 59.61(18) . . ?
B3 B4 B5 106.7(2) . . ?
B8 B4 B5 105.9(2) . . ?
B1 B4 B5 58.62(16) . . ?
B9 B4 H4 117.2(14) . . ?
B3 B4 H4 123.2(15) . . ?
B8 B4 H4 123.6(15) . . ?
B1 B4 H4 122.9(15) . . ?
B5 B4 H4 121.5(14) . . ?
B10 B5 B1 111.9(2) . . ?
B10 B5 B9 64.1(2) . . ?
B1 B5 B9 110.33(19) . . ?
B10 B5 B6 61.43(18) . . ?
B1 B5 B6 60.73(15) . . ?
B9 B5 B6 112.1(2) . . ?
B10 B5 B4 111.2(2) . . ?
B1 B5 B4 60.60(16) . . ?
B9 B5 B4 59.25(19) . . ?
B6 B5 B4 108.98(19) . . ?
B10 B5 H5 115.6(13) . . ?
B1 B5 H5 122.2(13) . . ?
B9 B5 H5 118.8(13) . . ?
B6 B5 H5 119.4(14) . . ?
B4 B5 H5 124.0(14) . . ?
B5 B6 B2 106.54(18) . . ?
B5 B6 B1 58.90(16) . . ?
B2 B6 B1 59.40(14) . . ?
B5 B6 B11 104.4(2) . . ?
B2 B6 B11 60.22(14) . . ?
B1 B6 B11 105.51(17) . . ?
B5 B6 B10 58.39(18) . . ?
B2 B6 B10 111.46(18) . . ?
B1 B6 B10 107.9(2) . . ?
B11 B6 B10 61.57(17) . . ?
B5 B6 H6 122.8(13) . . ?
B2 B6 H6 120.4(13) . . ?
B1 B6 H6 120.2(13) . . ?
B11 B6 H6 125.9(13) . . ?
B10 B6 H6 121.7(13) . . ?
C71 C7 B11 121.35(17) . . ?
C71 C7 B8 116.55(15) . . ?
B11 C7 B8 108.75(18) . . ?
C71 C7 B2 120.87(16) . . ?
B11 C7 B2 64.80(15) . . ?
B8 C7 B2 114.04(16) . . ?
C71 C7 B3 118.25(16) . . ?
B11 C7 B3 114.20(16) . . ?
B8 C7 B3 63.57(15) . . ?
B2 C7 B3 62.57(13) . . ?
C71 C7 B12 114.3(3) . . ?
B11 C7 B12 48.3(3) . . ?
B8 C7 B12 72.6(4) . . ?
B2 C7 B12 108.2(3) . . ?
B3 C7 B12 122.0(4) . . ?
C72 C71 C76 117.68(17) . . ?
C72 C71 C7 122.75(16) . . ?
C76 C71 C7 119.56(17) . . ?
C73 C72 C71 121.18(19) . . ?
C73 C72 H72 119.4 . . ?
C71 C72 H72 119.4 . . ?
C74 C73 C72 120.4(2) . . ?
C74 C73 H73 119.8 . . ?
C72 C73 H73 119.8 . . ?
C73 C74 C75 119.24(19) . . ?
C73 C74 H74 120.4 . . ?
C75 C74 H74 120.4 . . ?
C74 C75 C76 120.22(19) . . ?
C74 C75 H75 119.9 . . ?
C76 C75 H75 119.9 . . ?
C75 C76 C71 121.26(19) . . ?
C75 C76 H76 119.4 . . ?
C71 C76 H76 119.4 . . ?
C7 B8 B4 105.99(18) . . ?
C7 B8 B3 58.57(13) . . ?
B4 B8 B3 59.41(15) . . ?
C7 B8 B9 111.2(2) . . ?
B4 B8 B9 58.32(19) . . ?
B3 B8 B9 108.20(18) . . ?
C7 B8 B12 54.3(3) . . ?
B4 B8 B12 110.2(3) . . ?
B3 B8 B12 103.5(3) . . ?
B9 B8 B12 69.4(3) . . ?
C7 B8 H8 118.1(12) . . ?
B4 B8 H8 124.6(12) . . ?
B3 B8 H8 118.6(12) . . ?
B9 B8 H8 124.2(12) . . ?
B12 B8 H8 122.1(12) . . ?
C7 B8 H89 103.6(14) . . ?
B4 B8 H89 98.6(14) . . ?
B3 B8 H89 139.7(14) . . ?
B9 B8 H89 40.3(13) . . ?
B12 B8 H89 49.2(14) . . ?
H8 B8 H89 101.7(18) . . ?
B4 B9 B5 61.14(19) . . ?
B4 B9 B8 59.57(16) . . ?
B5 B9 B8 105.1(2) . . ?
B4 B9 B10 107.4(2) . . ?
B5 B9 B10 57.48(18) . . ?
B8 B9 B10 104.3(2) . . ?
B4 B9 H89 102.8(15) . . ?
B5 B9 H89 134.1(15) . . ?
B8 B9 H89 43.2(14) . . ?
B10 B9 H89 93.9(15) . . ?
B4 B9 H9 118.0(18) . . ?
B5 B9 H9 124.6(17) . . ?
B8 B9 H9 121.4(17) . . ?
B10 B9 H9 126.9(18) . . ?
H89 B9 H9 101(2) . . ?
B5 B10 B6 60.18(16) . . ?
B5 B10 B12 112.1(4) . . ?
B6 B10 B12 98.3(3) . . ?
B5 B10 B11 103.9(2) . . ?
B6 B10 B11 59.14(16) . . ?
B12 B10 B11 44.0(3) . . ?
B5 B10 B9 58.4(2) . . ?
B6 B10 B9 106.7(2) . . ?
B12 B10 B9 72.4(4) . . ?
B11 B10 B9 102.69(19) . . ?
B5 B10 H10 121.4(13) . . ?
B6 B10 H10 121.2(13) . . ?
B12 B10 H10 124.0(14) . . ?
B11 B10 H10 127.2(14) . . ?
B9 B10 H10 122.8(14) . . ?
B5 B10 H101 133(2) . . ?
B6 B10 H101 113(2) . . ?
B12 B10 H101 22(2) . . ?
B11 B10 H101 54(2) . . ?
B9 B10 H101 85(2) . . ?
H10 B10 H101 102(2) . . ?
B12 B11 C7 67.8(4) . . ?
B12 B11 B2 119.8(5) . . ?
C7 B11 B2 58.43(13) . . ?
B12 B11 B6 119.6(5) . . ?
C7 B11 B6 106.66(19) . . ?
B2 B11 B6 59.40(14) . . ?
B12 B11 B10 67.9(4) . . ?
C7 B11 B10 112.2(2) . . ?
B2 B11 B10 108.90(19) . . ?
B6 B11 B10 59.29(16) . . ?
B12 B11 H101 36.0(16) . . ?
C7 B11 H101 100.9(16) . . ?
B2 B11 H101 135.6(15) . . ?
B6 B11 H101 97.5(16) . . ?
B10 B11 H101 38.2(16) . . ?
B12 B11 H11 111.9(13) . . ?
C7 B11 H11 119.0(12) . . ?
B2 B11 H11 116.2(12) . . ?
B6 B11 H11 120.6(12) . . ?
B10 B11 H11 123.9(12) . . ?
H101 B11 H11 108.2(19) . . ?
B11 B12 C7 63.9(4) . . ?
B11 B12 B10 68.0(4) . . ?
C7 B12 B10 110.0(4) . . ?
B11 B12 B8 105.1(5) . . ?
C7 B12 B8 53.1(3) . . ?
B10 B12 B8 98.2(5) . . ?
B11 B12 H89 131.8(13) . . ?
C7 B12 H89 91.9(12) . . ?
B10 B12 H89 84.6(12) . . ?
B8 B12 H89 38.8(11) . . ?
B11 B12 H101 78(3) . . ?
C7 B12 H101 135(3) . . ?
B10 B12 H101 29(3) . . ?
B8 B12 H101 123(3) . . ?
H89 B12 H101 96(3) . . ?
B11 B12 H12 129(2) . . ?
C7 B12 H12 124(2) . . ?
B10 B12 H12 125(2) . . ?
B8 B12 H12 118(2) . . ?
H89 B12 H12 99(3) . . ?
H101 B12 H12 98(4) . . ?

loop_
_geom_bond_atom_site_label_1
_geom_bond_atom_site_label_2
_geom_bond_distance
_geom_bond_site_symmetry_2
_geom_bond_publ_flag
N1 C31 1.508(2) . ?
N1 C41 1.516(2) . ?
N1 C21 1.518(2) . ?
N1 C11 1.519(2) . ?
C11 C12 1.509(3) . ?
C11 H11A 0.9900 . ?
C11 H11B 0.9900 . ?
C12 H12A 0.9800 . ?
C12 H12B 0.9800 . ?
C12 H12C 0.9800 . ?
C21 C22 1.511(3) . ?
C21 H21A 0.9900 . ?
C21 H21B 0.9900 . ?
C22 H22A 0.9800 . ?
C22 H22B 0.9800 . ?
C22 H22C 0.9800 . ?
C31 C32 1.511(3) . ?
C31 H31A 0.9900 . ?
C31 H31B 0.9900 . ?
C32 H32A 0.9800 . ?
C32 H32B 0.9800 . ?
C32 H32C 0.9800 . ?
C41 C42 1.514(3) . ?
C41 H41A 0.9900 . ?
C41 H41B 0.9900 . ?
C42 H42A 0.9800 . ?
C42 H42B 0.9800 . ?
C42 H42C 0.9800 . ?
B1 B5 1.748(4) . ?
B1 B2 1.762(3) . ?
B1 B3 1.765(3) . ?
B1 B6 1.781(4) . ?
B1 B4 1.784(4) . ?
B1 H1 1.09(2) . ?
B2 C7 1.686(3) . ?
B2 B3 1.755(3) . ?
B2 B6 1.776(3) . ?
B2 B11 1.791(4) . ?
B2 H2 1.12(2) . ?
B3 C7 1.693(3) . ?
B3 B4 1.761(4) . ?
B3 B8 1.777(4) . ?
B3 H3 1.12(2) . ?
B4 B9 1.754(5) . ?
B4 B8 1.777(4) . ?
B4 B5 1.787(4) . ?
B4 H4 1.14(3) . ?
B5 B10 1.742(5) . ?
B5 B9 1.760(4) . ?
B5 B6 1.775(4) . ?
B5 H5 1.13(3) . ?
B6 B11 1.794(4) . ?
B6 B10 1.796(4) . ?
B6 H6 1.10(2) . ?
C7 C71 1.506(2) . ?
C7 B11 1.656(3) . ?
C7 B8 1.680(3) . ?
C7 B12 1.707(9) . ?
C71 C72 1.390(3) . ?
C71 C76 1.395(2) . ?
C72 C73 1.389(3) . ?
C72 H72 0.9500 . ?
C73 C74 1.381(3) . ?
C73 H73 0.9500 . ?
C74 C75 1.386(3) . ?
C74 H74 0.9500 . ?
C75 C76 1.387(3) . ?
C75 H75 0.9500 . ?
C76 H76 0.9500 . ?
B8 B9 1.822(4) . ?
B8 B12 2.004(11) . ?
B8 H8 1.12(2) . ?
B8 H89 1.26(3) . ?
B9 B10 1.858(6) . ?
B9 H89 1.19(3) . ?
B9 H9 1.13(4) . ?
B10 B12 1.836(9) . ?
B10 B11 1.837(5) . ?
B10 H10 1.13(3) . ?
B10 H101 1.14(4) . ?
B11 B12 1.377(9) . ?
B11 H101 1.48(4) . ?
B11 H11 1.21(3) . ?
B12 H89 1.52(3) . ?
B12 H101 0.89(4) . ?
B12 H12 1.29(5) . ?
